data_4002590
loop_
_publ_author_name
'Abakumov, Artem M.'
'Tsirlin, Alexander A.'
'Bakaimi, Ioanna'
'Van Tendeloo, Gustaaf'
'Lappas, Alexandros'

_publ_section_title
;
 Multiple Twinning As a Structure Directing Mechanism in Layered
 Rock-Salt-Type Oxides: NaMnO2Polymorphism, Redox Potentials, and
 Magnetism
;
_journal_name_full 'Chemistry of Materials'
_journal_page_first 140509152558002
_journal_paper_doi 10.1021/cm5011696
_journal_year 2014
_chemical_formula_sum 'Mn Na O2'
_chemical_formula_weight 109.9
_space_group_crystal_system monoclinic
_space_group_IT_number 12
_space_group_name_Hall '-I 2y'
_space_group_name_H-M_alt 'I 1 2/m 1'
_space_group_ssg_name X2/m(\a0\g)00
_cell_angle_alpha 90
_cell_angle_beta 91.4521
_cell_angle_gamma 90
_cell_formula_units_Z 2
_cell_length_a 3.15603(9)
_cell_length_b 2.85523(10)
_cell_length_c 4.7799(2)
_cell_measurement_temperature 293
_cell_modulation_dimension 1
_cell_volume 43.059(3)
_diffrn_ambient_temperature 293
_diffrn_radiation_probe neutron
_diffrn_radiation_wavelength 2.0787
_exptl_crystal_density_diffrn 4.2379
_exptl_crystal_F_000 52
_pd_instr_location ' ?'
_pd_meas_2theta_range_inc 0.05
_pd_meas_2theta_range_max 166.450
_pd_meas_2theta_range_min 3.000
_pd_meas_number_of_points 3270
_pd_proc_2theta_range_inc 0.05
_pd_proc_2theta_range_max 151.85
_pd_proc_2theta_range_min 14.75
_pd_proc_ls_background_function '8 Legendre polynoms'
_pd_proc_ls_pref_orient_corr none
_pd_proc_ls_profile_function Pseudo-Voigt
_pd_proc_ls_prof_R_factor 0.0577
_pd_proc_ls_prof_wR_expected 0.0520
_pd_proc_ls_prof_wR_factor 0.0719
_refine_ls_goodness_of_fit_all 1.38
_refine_ls_number_constraints 0
_refine_ls_number_parameters 23
_refine_ls_number_restraints 0
_refine_ls_R_factor_all 0.0228
_refine_ls_R_factor_gt 0.0214
_refine_ls_shift/su_max 0.4475
_refine_ls_shift/su_mean 0.1262
_refine_ls_weighting_scheme sigma
_refine_ls_wR_factor_all 0.0222
_refine_ls_wR_factor_gt 0.0221
_cod_data_source_file cm5011696_si_002.cif
_cod_data_source_block I
_cod_depositor_comments
;
 Updating space group information.

 Antanas Vaitkus,
 2018-07-22

The following automatic conversions were performed:

data name '_atom_site_site_symmetry_mutiplicity' was replaced with
'_atom_site_site_symmetry_multiplicity' as specified in the
replacement file 'data/replacement-values/replacement_tags.lst'.

Automatic conversion script
Id: cif_correct_tags 9268 2022-04-12 08:56:07Z antanas 
;
_cod_original_formula_sum 'Mn1 Na1 O2'
_cod_database_code 4002590
_jana_cell_commen_supercell_matrix_1_1 2
_jana_cell_commen_supercell_matrix_1_2 0
_jana_cell_commen_supercell_matrix_1_3 0
_jana_cell_commen_supercell_matrix_2_1 0
_jana_cell_commen_supercell_matrix_2_2 1
_jana_cell_commen_supercell_matrix_2_3 0
_jana_cell_commen_supercell_matrix_3_1 0
_jana_cell_commen_supercell_matrix_3_2 0
_jana_cell_commen_supercell_matrix_3_3 2
_jana_cell_commen_t_section_1 0

loop_
_space_group_symop_id
_space_group_symop_operation_xyz
1 x,y,z
2 -x,y,-z
3 x+0.5,y+0.5,z+0.5
4 -x+0.5,y+0.5,-z+0.5
5 -x,-y,-z
6 x,-y,z
7 -x+0.5,-y+0.5,-z+0.5
8 x+0.5,-y+0.5,z+0.5

loop_
_space_group_symop_ssg_id
_space_group_symop_ssg_operation_algebraic
1 x1,x2,x3,x4
2 -x1,x2,-x3,-x4
3 -x1,-x2,-x3,-x4
4 x1,-x2,x3,x4
5 x1+1/2,x2+1/2,x3+1/2,x4+1/2
6 -x1+1/2,x2+1/2,-x3+1/2,-x4+1/2
7 -x1+1/2,-x2+1/2,-x3+1/2,-x4+1/2
8 x1+1/2,-x2+1/2,x3+1/2,x4+1/2

loop_
_atom_site_label
_atom_site_type_symbol
_atom_site_fract_x
_atom_site_fract_y
_atom_site_fract_z
_atom_site_adp_type
_atom_site_U_iso_or_equiv
_atom_site_site_symmetry_multiplicity
_atom_site_occupancy
_atom_site_calc_flag
Na Na 0 0 0 Uiso 0.0117(7) 2 1 d
Mn Mn 0 0 0 Uiso 0.0059(6) 2 1 d
O O 0 0 0.5 Uiso 0.0026(4) 2 1 d

loop_
_atom_site_displace_Fourier_atom_site_label
_atom_site_displace_Fourier_axis
_atom_site_displace_Fourier_wave_vector_seq_id
_atom_site_displace_Fourier_param_cos
_atom_site_displace_Fourier_param_sin
O x 1 0 0
O y 1 0 0
O z 1 0 0.0243

loop_
_atom_site_displace_special_func_atom_site_label
_atom_site_displace_special_func_sawtooth_ax
_atom_site_displace_special_func_sawtooth_ay
_atom_site_displace_special_func_sawtooth_az
_atom_site_displace_special_func_sawtooth_c
_atom_site_displace_special_func_sawtooth_w
Na -0.044 0 0 0 0.5
Mn -0.1028 0.019 0 0.5 0.5
O -0.1751 0.0024(8) -0.0449(5) 0 1

loop_
_atom_site_Fourier_wave_vector_seq_id
_jana_atom_site_fourier_wave_vector_q1_coeff
1 1

loop_
_atom_type_symbol
_atom_type_scat_length_neutron
_atom_type_scat_source
Na 3.630 International_Tables_Vol_C
Mn -3.730 International_Tables_Vol_C
O 5.803 International_Tables_Vol_C

loop_
_cell_wave_vector_seq_id
_cell_wave_vector_x
_cell_wave_vector_y
_cell_wave_vector_z
1 0.500000 0.000000 0.500000

loop_
_geom_bond_atom_site_label_1
_geom_bond_atom_site_label_2
_geom_bond_site_ssg_symmetry_2
_geom_bond_distance_av
_geom_bond_distance_min
_geom_bond_distance_max
Na Na 1_4555 2.8553(8) 2.8553(8) 2.8553(8)
Na Na 1_6555 2.8553(8) 2.8553(8) 2.8553(8)
Na O 1_5545 2.4223(4) 2.4223(4) 2.4223(4)
Na O . 2.4223(4) 2.4223(4) 2.4223(4)
Na O 5_4445 2.3404(4) 2.3404(4) 2.3404(4)
Na O 5_4545 2.3404(4) 2.3404(4) 2.3404(4)
Na O 5_5445 2.3404(4) 2.3404(4) 2.3404(4)
Na O 5_5545 2.3404(4) 2.3404(4) 2.3404(4)
Mn Mn 1_4555 2.8553(8) 2.8553(8) 2.8553(8)
Mn Mn 1_6555 2.8553(8) 2.8553(8) 2.8553(8)
Mn O 1_5545 2.3899(4) 2.3899(4) 2.3899(4)
Mn O . 2.3899(4) 2.3899(4) 2.3899(4)
Mn O 5_4445 1.9319(4) 1.9319(4) 1.9319(4)
Mn O 5_4545 1.9319(4) 1.9319(4) 1.9319(4)
Mn O 5_5445 1.9319(4) 1.9319(4) 1.9319(4)
Mn O 5_5545 1.9319(4) 1.9319(4) 1.9319(4)
O O 1_4555 2.8553(8) 2.8553(8) 2.8553(8)
O O 1_5455 3.1561(6) 2.6031(6) 3.7091(6)
O O 1_5655 3.1561(6) 2.6031(6) 3.7091(6)
O O 1_6555 2.8553(8) 2.8553(8) 2.8553(8)
O O 5_4455 3.2641(6) 2.9728(6) 3.5553(6)
O O 5_4545 3.2641(6) 2.9728(6) 3.5553(6)
O O 5_5455 3.2641(6) 2.9728(6) 3.5553(6)
O O 5_5545 3.2641(6) 2.9728(6) 3.5553(6)
